data_7002298
loop_
_publ_author_name
'Jura, Marek'
'Levason, William'
'Reid, Gillian'
'Webster, Michael'

_publ_section_title
;
 Preparation and properties of cyclic and open-chain Sb/N-donor ligands
;
_journal_issue 37
_journal_name_full 'Dalton Transactions'
_journal_page_first 7811
_journal_page_last 7819
_journal_paper_doi 10.1039/b909226a
_journal_year 2009
_chemical_formula_moiety 'C25 H42 N2 Sb2 2+, 0.333(C H Cl3), 2(I 1-)'
_chemical_formula_sum 'C25.333 H42.333 Cl I2 N2 Sb2'
_chemical_formula_weight 907.70
_chemical_name_systematic
;
{propane-1,3-diylbis[(methylimino)methylene-2,1-phenylene]}-
bis(trimethylstibonium) iodide chloroform solvate
;
_space_group_IT_number 176
_space_group_name_Hall '-P 6c'
_symmetry_cell_setting hexagonal
_symmetry_space_group_name_Hall '-P 6c'
_symmetry_space_group_name_H-M 'P 63/m'
_atom_sites_solution_hydrogens geom
_atom_sites_solution_primary direct
_atom_sites_solution_secondary difmap
_audit_creation_date 2008-12-03
_audit_creation_method 'SHELXL-97 + hand edit'
_cell_angle_alpha 90.00
_cell_angle_beta 90.00
_cell_angle_gamma 120.00
_cell_formula_units_Z 6
_cell_length_a 13.7732(10)
_cell_length_b 13.7732(10)
_cell_length_c 29.544(3)
_cell_measurement_reflns_used 3604
_cell_measurement_temperature 120(2)
_cell_measurement_theta_max 27.48
_cell_measurement_theta_min 2.91
_cell_volume 4853.7(7)
_computing_structure_refinement 'SHELXL-97 (Sheldrick, 1997)'
_computing_structure_solution 'SHELXS-97 (Sheldrick, 1997)'
_diffrn_ambient_temperature 120(2)
_diffrn_measured_fraction_theta_full 0.998
_diffrn_measured_fraction_theta_max 0.998
_diffrn_measurement_device_type 'Bruker-Nonius 95mm CCD camera on \k-goniostat'
_diffrn_measurement_method '\f & \w scans'
_diffrn_radiation_monochromator '10cm confocal mirrors'
_diffrn_radiation_source 'Bruker-Nonius FR591 rotating anode'
_diffrn_radiation_type MoK\a
_diffrn_radiation_wavelength 0.71073
_diffrn_reflns_av_R_equivalents 0.0955
_diffrn_reflns_av_sigmaI/netI 0.0508
_diffrn_reflns_limit_h_max 13
_diffrn_reflns_limit_h_min -17
_diffrn_reflns_limit_k_max 15
_diffrn_reflns_limit_k_min -17
_diffrn_reflns_limit_l_max 30
_diffrn_reflns_limit_l_min -38
_diffrn_reflns_number 28258
_diffrn_reflns_theta_full 27.50
_diffrn_reflns_theta_max 27.50
_diffrn_reflns_theta_min 2.96
_diffrn_standards_number 0
_exptl_absorpt_coefficient_mu 3.676
_exptl_absorpt_correction_T_max 1.0000
_exptl_absorpt_correction_T_min 0.6283
_exptl_absorpt_correction_type multi-scan
_exptl_absorpt_process_details 'G.M. Sheldrick, (2007). SADABS. Version 2007/2. Bruker AXS Inc.'
_exptl_crystal_colour colourless
_exptl_crystal_density_diffrn 1.863
_exptl_crystal_density_method 'not measured'
_exptl_crystal_description block
_exptl_crystal_F_000 2600
_exptl_crystal_size_max 0.07
_exptl_crystal_size_mid 0.03
_exptl_crystal_size_min 0.02
_refine_diff_density_max 0.716
_refine_diff_density_min -0.927
_refine_diff_density_rms 0.138
_refine_ls_extinction_method none
_refine_ls_goodness_of_fit_ref 1.038
_refine_ls_hydrogen_treatment constr
_refine_ls_matrix_type full
_refine_ls_number_parameters 162
_refine_ls_number_reflns 3789
_refine_ls_number_restraints 0
_refine_ls_restrained_S_all 1.038
_refine_ls_R_factor_all 0.0513
_refine_ls_R_factor_gt 0.0344
_refine_ls_shift/su_max 0.001
_refine_ls_shift/su_mean 0.000
_refine_ls_structure_factor_coef Fsqd
_refine_ls_weighting_details 'w=1/[\s^2^(Fo^2^)+(0.0071P)^2^+10.3781P] where P=(Fo^2^+2Fc^2^)/3'
_refine_ls_weighting_scheme calc
_refine_ls_wR_factor_gt 0.0636
_refine_ls_wR_factor_ref 0.0692
_reflns_number_gt 3106
_reflns_number_total 3789
_reflns_threshold_expression I>2sigma(I)
_cod_data_source_file b909226a.txt
_cod_data_source_block 08mj55
_cod_original_cell_volume 4853.6(7)
_cod_database_code 7002298

loop_
_symmetry_equiv_pos_as_xyz
'x, y, z'
'x-y, x, z+1/2'
'-y, x-y, z'
'-x, -y, z+1/2'
'-x+y, -x, z'
'y, -x+y, z+1/2'
'-x, -y, -z'
'-x+y, -x, -z-1/2'
'y, -x+y, -z'
'x, y, -z-1/2'
'x-y, x, -z'
'-y, x-y, -z-1/2'

loop_
_atom_site_label
_atom_site_type_symbol
_atom_site_fract_x
_atom_site_fract_y
_atom_site_fract_z
_atom_site_U_iso_or_equiv
_atom_site_adp_type
_atom_site_occupancy
_atom_site_symmetry_multiplicity
_atom_site_calc_flag
_atom_site_refinement_flags
_atom_site_disorder_assembly
_atom_site_disorder_group
I1 I 0.3333 0.6667 0.42716(2) 0.03077(14) Uani 1 3 d S . .
I2 I 0.70642(4) -0.00713(5) 0.2500 0.02872(12) Uani 1 2 d S . .
I3 I 0.0000 0.0000 0.41596(5) 0.0608(4) Uani 0.50 3 d SP A 1
Sb1 Sb 0.09945(3) 0.32996(4) 0.357659(11) 0.03147(10) Uani 1 1 d . . .
N1 N -0.0857(4) 0.3613(4) 0.33507(15) 0.0234(10) Uani 1 1 d . . .
C1 C 0.1849(5) 0.4777(5) 0.3187(2) 0.0339(14) Uani 1 1 d . . .
H1A H 0.2168 0.5431 0.3388 0.051 Uiso 1 1 calc R . .
H1B H 0.1323 0.4822 0.2976 0.051 Uiso 1 1 calc R . .
H1C H 0.2453 0.4765 0.3016 0.051 Uiso 1 1 calc R . .
C2 C 0.2347(5) 0.3163(7) 0.3837(2) 0.0464(19) Uani 1 1 d . . .
H2A H 0.2750 0.3053 0.3587 0.070 Uiso 1 1 calc R . .
H2B H 0.2061 0.2522 0.4044 0.070 Uiso 1 1 calc R . .
H2C H 0.2858 0.3851 0.4001 0.070 Uiso 1 1 calc R . .
C3 C 0.0041(5) 0.1824(4) 0.3202(2) 0.0332(13) Uani 1 1 d . . .
H3A H 0.0543 0.1660 0.3024 0.050 Uiso 1 1 calc R . .
H3B H -0.0463 0.1923 0.2997 0.050 Uiso 1 1 calc R . .
H3C H -0.0401 0.1200 0.3409 0.050 Uiso 1 1 calc R . .
C4 C 0.0176(5) 0.3381(5) 0.41705(16) 0.0323(12) Uani 1 1 d . . .
C5 C 0.0774(5) 0.3626(6) 0.45764(19) 0.0451(18) Uani 1 1 d . . .
H5 H 0.1514 0.3740 0.4579 0.054 Uiso 1 1 calc R . .
C6 C 0.0287(5) 0.3703(5) 0.49779(18) 0.0397(15) Uani 1 1 d . . .
H6 H 0.0694 0.3880 0.5254 0.048 Uiso 1 1 calc R . .
C7 C -0.0788(5) 0.3522(5) 0.4971(2) 0.0358(15) Uani 1 1 d . . .
H7 H -0.1124 0.3569 0.5245 0.043 Uiso 1 1 calc R . .
C8 C -0.1396(5) 0.3270(5) 0.45670(18) 0.0304(12) Uani 1 1 d . . .
H8 H -0.2138 0.3150 0.4567 0.036 Uiso 1 1 calc R . .
C9 C -0.0911(5) 0.3194(5) 0.41644(17) 0.0274(12) Uani 1 1 d . . .
C10 C -0.1563(4) 0.2906(5) 0.37274(18) 0.0278(12) Uani 1 1 d . . .
H10A H -0.1847 0.2107 0.3654 0.033 Uiso 1 1 calc R . .
H10B H -0.2216 0.3016 0.3764 0.033 Uiso 1 1 calc R . .
C11 C -0.1492(4) 0.3232(5) 0.29226(17) 0.0260(12) Uani 1 1 d . . .
H11A H -0.2075 0.3452 0.2922 0.031 Uiso 1 1 calc R . .
H11B H -0.1878 0.2403 0.2911 0.031 Uiso 1 1 calc R . .
C12 C -0.0515(5) 0.4792(5) 0.34372(19) 0.0325(12) Uani 1 1 d . . .
H12A H -0.0070 0.5253 0.3181 0.049 Uiso 1 1 calc R . .
H12B H -0.0063 0.5045 0.3714 0.049 Uiso 1 1 calc R . .
H12C H -0.1183 0.4865 0.3474 0.049 Uiso 1 1 calc R . .
C13 C -0.0780(6) 0.3698(7) 0.2500 0.0278(18) Uani 1 2 d S . .
H13A H -0.0419 0.4526 0.2500 0.033 Uiso 1 2 calc SR . .
H13B H -0.0182 0.3499 0.2500 0.033 Uiso 1 2 calc SR . .
Cl1 Cl -0.0936(3) -0.1370(3) 0.44793(17) 0.0707(13) Uani 0.50 1 d P B 2
C14 C 0.0000 0.0000 0.4644(6) 0.031(4) Uani 0.50 3 d SP . 2
H14 H 0.0000 0.0000 0.5000 0.037 Uiso 1 6 d S C 2

loop_
_atom_site_aniso_label
_atom_site_aniso_U_11
_atom_site_aniso_U_22
_atom_site_aniso_U_33
_atom_site_aniso_U_23
_atom_site_aniso_U_13
_atom_site_aniso_U_12
I1 0.03199(19) 0.03199(19) 0.0283(3) 0.000 0.000 0.01600(10)
I2 0.0302(3) 0.0268(2) 0.0309(2) 0.000 0.000 0.0155(2)
I3 0.0739(7) 0.0739(7) 0.0346(8) 0.000 0.000 0.0370(4)
Sb1 0.01980(18) 0.0460(2) 0.02146(16) 0.0004(2) 0.00175(16) 0.01109(18)
N1 0.023(2) 0.023(2) 0.024(2) -0.0037(19) -0.001(2) 0.0108(19)
C1 0.026(3) 0.029(3) 0.031(3) -0.001(3) 0.013(3) 0.001(2)
C2 0.026(3) 0.075(6) 0.035(3) 0.007(4) 0.002(3) 0.022(4)
C3 0.021(3) 0.027(3) 0.049(4) 0.003(3) 0.003(3) 0.010(3)
C4 0.032(3) 0.042(3) 0.022(2) 0.005(3) 0.005(2) 0.018(3)
C5 0.024(3) 0.068(5) 0.028(3) 0.005(3) 0.003(3) 0.012(3)
C6 0.034(4) 0.054(4) 0.021(3) 0.007(3) 0.000(3) 0.014(3)
C7 0.042(4) 0.030(3) 0.030(3) 0.009(3) 0.012(3) 0.014(3)
C8 0.026(3) 0.029(3) 0.033(3) 0.005(3) 0.011(3) 0.011(3)
C9 0.025(3) 0.025(3) 0.024(3) 0.005(2) 0.006(2) 0.007(3)
C10 0.019(3) 0.032(3) 0.032(3) 0.002(3) 0.003(2) 0.013(2)
C11 0.022(3) 0.032(3) 0.025(3) -0.001(3) -0.001(2) 0.014(3)
C12 0.040(3) 0.028(3) 0.033(3) -0.003(3) 0.005(3) 0.019(3)
C13 0.023(4) 0.031(4) 0.031(4) 0.000 0.000 0.016(3)
Cl1 0.053(2) 0.0417(19) 0.111(4) -0.010(2) -0.029(2) 0.0192(17)
C14 0.034(6) 0.034(6) 0.025(10) 0.000 0.000 0.017(3)

loop_
_atom_type_symbol
_atom_type_description
_atom_type_scat_dispersion_real
_atom_type_scat_dispersion_imag
_atom_type_scat_source
C C 0.0033 0.0016 'International Tables Vol C Tables 4.2.6.8 and 6.1.1.4'
H H 0.0000 0.0000 'International Tables Vol C Tables 4.2.6.8 and 6.1.1.4'
N N 0.0061 0.0033 'International Tables Vol C Tables 4.2.6.8 and 6.1.1.4'
Sb Sb -0.5866 1.5461 'International Tables Vol C Tables 4.2.6.8 and 6.1.1.4'
I I -0.4742 1.8119 'International Tables Vol C Tables 4.2.6.8 and 6.1.1.4'
Cl Cl 0.1484 0.1585 'International Tables Vol C Tables 4.2.6.8 and 6.1.1.4'

loop_
_geom_angle_atom_site_label_1
_geom_angle_atom_site_label_2
_geom_angle_atom_site_label_3
_geom_angle
_geom_angle_site_symmetry_1
_geom_angle_site_symmetry_3
_geom_angle_publ_flag
C3 Sb1 C2 105.0(3) . . ?
C3 Sb1 C1 115.0(2) . . ?
C2 Sb1 C1 101.1(3) . . ?
C3 Sb1 C4 113.3(2) . . ?
C2 Sb1 C4 102.7(2) . . ?
C1 Sb1 C4 117.1(2) . . ?
C12 N1 C11 110.3(4) . . ?
C12 N1 C10 109.8(4) . . ?
C11 N1 C10 109.5(4) . . ?
Sb1 C1 H1A 109.5 . . ?
Sb1 C1 H1B 109.5 . . ?
H1A C1 H1B 109.5 . . ?
Sb1 C1 H1C 109.5 . . ?
H1A C1 H1C 109.5 . . ?
H1B C1 H1C 109.5 . . ?
Sb1 C2 H2A 109.5 . . ?
Sb1 C2 H2B 109.5 . . ?
H2A C2 H2B 109.5 . . ?
Sb1 C2 H2C 109.5 . . ?
H2A C2 H2C 109.5 . . ?
H2B C2 H2C 109.5 . . ?
Sb1 C3 H3A 109.5 . . ?
Sb1 C3 H3B 109.5 . . ?
H3A C3 H3B 109.5 . . ?
Sb1 C3 H3C 109.5 . . ?
H3A C3 H3C 109.5 . . ?
H3B C3 H3C 109.5 . . ?
C9 C4 C5 120.5(5) . . ?
C9 C4 Sb1 122.2(4) . . ?
C5 C4 Sb1 117.3(4) . . ?
C6 C5 C4 120.0(6) . . ?
C6 C5 H5 120.0 . . ?
C4 C5 H5 120.0 . . ?
C7 C6 C5 119.4(6) . . ?
C7 C6 H6 120.3 . . ?
C5 C6 H6 120.3 . . ?
C6 C7 C8 121.0(6) . . ?
C6 C7 H7 119.5 . . ?
C8 C7 H7 119.5 . . ?
C9 C8 C7 119.8(5) . . ?
C9 C8 H8 120.1 . . ?
C7 C8 H8 120.1 . . ?
C4 C9 C8 119.2(5) . . ?
C4 C9 C10 120.3(5) . . ?
C8 C9 C10 120.4(5) . . ?
N1 C10 C9 111.2(4) . . ?
N1 C10 H10A 109.4 . . ?
C9 C10 H10A 109.4 . . ?
N1 C10 H10B 109.4 . . ?
C9 C10 H10B 109.4 . . ?
H10A C10 H10B 108.0 . . ?
N1 C11 C13 114.3(4) . . ?
N1 C11 H11A 108.7 . . ?
C13 C11 H11A 108.7 . . ?
N1 C11 H11B 108.7 . . ?
C13 C11 H11B 108.7 . . ?
H11A C11 H11B 107.6 . . ?
N1 C12 H12A 109.5 . . ?
N1 C12 H12B 109.5 . . ?
H12A C12 H12B 109.5 . . ?
N1 C12 H12C 109.5 . . ?
H12A C12 H12C 109.5 . . ?
H12B C12 H12C 109.5 . . ?
C11 C13 C11 110.7(6) 10_556 . ?
C11 C13 H13A 109.5 10_556 . ?
C11 C13 H13A 109.5 . . ?
C11 C13 H13B 109.5 10_556 . ?
C11 C13 H13B 109.5 . . ?
H13A C13 H13B 108.1 . . ?
Cl1 C14 Cl1 112.5(5) . 3 ?
Cl1 C14 Cl1 112.5(5) . 5 ?
Cl1 C14 Cl1 112.5(5) 3 5 ?
Cl1 C14 H14 106.3(6) . . ?
Cl1 C14 H14 106.3(6) 3 . ?
Cl1 C14 H14 106.3(6) 5 . ?

loop_
_geom_bond_atom_site_label_1
_geom_bond_atom_site_label_2
_geom_bond_distance
_geom_bond_site_symmetry_2
_geom_bond_publ_flag
Sb1 C3 2.101(6) . ?
Sb1 C2 2.109(6) . ?
Sb1 C1 2.112(6) . ?
Sb1 C4 2.119(5) . ?
N1 C12 1.470(7) . ?
N1 C11 1.477(6) . ?
N1 C10 1.478(7) . ?
C1 H1A 0.9800 . ?
C1 H1B 0.9800 . ?
C1 H1C 0.9800 . ?
C2 H2A 0.9800 . ?
C2 H2B 0.9800 . ?
C2 H2C 0.9800 . ?
C3 H3A 0.9800 . ?
C3 H3B 0.9800 . ?
C3 H3C 0.9800 . ?
C4 C9 1.387(7) . ?
C4 C5 1.397(7) . ?
C5 C6 1.393(8) . ?
C5 H5 0.9500 . ?
C6 C7 1.372(8) . ?
C6 H6 0.9500 . ?
C7 C8 1.399(8) . ?
C7 H7 0.9500 . ?
C8 C9 1.393(7) . ?
C8 H8 0.9500 . ?
C9 C10 1.508(7) . ?
C10 H10A 0.9900 . ?
C10 H10B 0.9900 . ?
C11 C13 1.518(7) . ?
C11 H11A 0.9900 . ?
C11 H11B 0.9900 . ?
C12 H12A 0.9800 . ?
C12 H12B 0.9800 . ?
C12 H12C 0.9800 . ?
C13 C11 1.518(7) 10_556 ?
C13 H13A 0.9900 . ?
C13 H13B 0.9900 . ?
Cl1 C14 1.740(6) . ?
C14 Cl1 1.740(6) 3 ?
C14 Cl1 1.740(6) 5 ?
C14 H14 1.051(18) . ?
